data_7009319
loop_
_publ_author_name
'Yeh, Wen-Yann'
'Yang, Ching-Chao'
'Peng, Shie-Ming'
'Lee, Gene-Hsiang'

_publ_section_title
;
 Complexation and metallation of the multifunctional
 [Ph2P(o-C6H4)CH&#xE006;N(CH2)2(o-C5H4N)] ligand on triosmium carbonyl
 clusters
;
_journal_issue 10
_journal_name_full 'Journal of the Chemical Society, Dalton Transactions'
_journal_page_first 1649
_journal_paper_doi 10.1039/a910260o
_journal_year 2000
_chemical_formula_sum 'C36 H23 N2 O10 Os3 P'
_chemical_formula_weight 1245.13
_chemical_name_systematic
; 
? 
;
_space_group_IT_number 2
_symmetry_cell_setting triclinic
_symmetry_space_group_name_Hall '-P 1'
_symmetry_space_group_name_H-M 'P -1'
_atom_sites_solution_hydrogens geom
_atom_sites_solution_primary direct
_atom_sites_solution_secondary difmap
_audit_creation_method SHELXL
_cell_angle_alpha 80.23(2)
_cell_angle_beta 72.02(2)
_cell_angle_gamma 79.288(11)
_cell_formula_units_Z 2
_cell_length_a 10.9788(13)
_cell_length_b 12.592(2)
_cell_length_c 14.214(3)
_cell_measurement_reflns_used 25
_cell_measurement_temperature 293(2)
_cell_measurement_theta_max 13.54
_cell_measurement_theta_min 9.84
_cell_volume 1823.2(6)
_computing_cell_refinement 'Nonius CAD4'
_computing_data_collection 'Nonius CAD4'
_computing_data_reduction 'NRCSDP DATRD2'
_computing_molecular_graphics 'Siemens SHELXTL'
_computing_publication_material 'Siemens SHELXTL'
_computing_structure_refinement 'SHELXL-93 (Sheldrick, 1993)'
_computing_structure_solution 'SHELXS-86 (Sheldrick, 1990)'
_diffrn_ambient_temperature 293(2)
_diffrn_measurement_device 'Nonius CAD4'
_diffrn_measurement_method '\w--2\q scans'
_diffrn_radiation_monochromator graphite
_diffrn_radiation_source 'fine-focus sealed tube'
_diffrn_radiation_type MoK\a
_diffrn_radiation_wavelength 0.71073
_diffrn_reflns_av_R_equivalents 0.0000
_diffrn_reflns_av_sigmaI/netI 0.0331
_diffrn_reflns_limit_h_max 13
_diffrn_reflns_limit_h_min -12
_diffrn_reflns_limit_k_max 14
_diffrn_reflns_limit_k_min 0
_diffrn_reflns_limit_l_max 16
_diffrn_reflns_limit_l_min -16
_diffrn_reflns_number 6396
_diffrn_reflns_theta_max 24.97
_diffrn_reflns_theta_min 1.52
_diffrn_standards_decay_% 0
_diffrn_standards_interval_time 60
_diffrn_standards_number 3
_exptl_absorpt_coefficient_mu 10.531
_exptl_absorpt_correction_T_max 0.0824
_exptl_absorpt_correction_T_min 0.0327
_exptl_absorpt_correction_type empirical
_exptl_crystal_colour red
_exptl_crystal_density_diffrn 2.268
_exptl_crystal_density_meas ?
_exptl_crystal_description block
_exptl_crystal_F_000 1152
_exptl_crystal_size_max 0.45
_exptl_crystal_size_mid 0.40
_exptl_crystal_size_min 0.40
_refine_diff_density_max 1.864
_refine_diff_density_min -1.606
_refine_diff_density_rms 0.183
_refine_ls_extinction_coef 0.0047(2)
_refine_ls_extinction_expression Fc^*^=kFc[1+0.001xFc^2^\l^3^/sin(2\q)]^-1/4^
_refine_ls_extinction_method SHELXL
_refine_ls_goodness_of_fit_all 1.023
_refine_ls_goodness_of_fit_obs 1.073
_refine_ls_matrix_type full
_refine_ls_number_parameters 470
_refine_ls_number_reflns 6396
_refine_ls_number_restraints 0
_refine_ls_restrained_S_all 1.023
_refine_ls_restrained_S_obs 1.073
_refine_ls_R_factor_all 0.0498
_refine_ls_R_factor_obs 0.0353
_refine_ls_shift/esd_max 0.004
_refine_ls_shift/esd_mean 0.000
_refine_ls_structure_factor_coef Fsqd
_refine_ls_weighting_details 'w=1/[\s^2^(Fo^2^)+(0.0661P)^2^+0.0000P] where P=(Fo^2^+2Fc^2^)/3'
_refine_ls_weighting_scheme calc
_refine_ls_wR_factor_all 0.0992
_refine_ls_wR_factor_obs 0.0929
_reflns_number_observed 5180
_reflns_number_total 6396
_reflns_observed_criterion >2sigma(I)
_cod_data_source_file a910260o.txt
_cod_data_source_block ic6235
_cod_depositor_comments
;
The following automatic conversions were performed:
'_symmetry_cell_setting' value 'Triclinic' changed to 'triclinic'
according to '/home/saulius/struct/CIF-dictionaries/cif_core.dic'
dictionary named 'cif_core.dic' version 2.4.1 from 2010-06-29.

Automatic conversion script
Id: cif_fix_enum 1527 2010-12-29 10:47:43Z saulius 

The following automatic conversions were performed:

'_exptl_crystal_density_meas' value 'not_measured' was changed to '?'
- the value is perceived as not measured.

Automatic conversion script
Id: cif_fix_values 3008 2015-01-20 13:52:24Z robertas 

The following automatic conversions were performed:

'_refine_ls_weighting_scheme' value 'calc
w=1/[\s^2^(Fo^2^)+(0.0661P)^2^+0.0000P] where P=(Fo^2^+2Fc^2^)/3' was
changed to 'calc'. New tag '_refine_ls_weighting_details' was
created. The value of the new tag was set to
'w=1/[\s^2^(Fo^2^)+(0.0661P)^2^+0.0000P] where P=(Fo^2^+2Fc^2^)/3'.

Automatic conversion script
Id: cif_fix_values 3143 2015-03-26 13:38:13Z robertas 
;
_cod_original_cell_volume 1823.2(5)
_cod_original_sg_symbol_H-M P-1
_cod_database_code 7009319

loop_
_symmetry_equiv_pos_as_xyz
'x, y, z'
'-x, -y, -z'

loop_
_atom_site_aniso_label
_atom_site_aniso_U_11
_atom_site_aniso_U_22
_atom_site_aniso_U_33
_atom_site_aniso_U_23
_atom_site_aniso_U_13
_atom_site_aniso_U_12
Os1 0.0335(2) 0.0283(2) 0.0355(2) -0.00266(13) -0.00988(13) -0.00461(12)
Os2 0.0430(2) 0.0353(2) 0.0353(2) -0.00382(14) -0.00775(14) -0.00325(14)
Os3 0.0373(2) 0.0454(2) 0.0442(2) -0.0075(2) -0.01467(14) -0.00552(14)
P1 0.0337(10) 0.0290(11) 0.0400(11) 0.0002(9) -0.0109(9) -0.0062(8)
N1 0.036(3) 0.029(4) 0.042(4) 0.001(3) -0.012(3) -0.001(3)
N2 0.047(5) 0.085(7) 0.049(5) 0.015(5) 0.002(4) -0.005(5)
C1 0.052(5) 0.033(5) 0.051(6) -0.009(4) -0.012(4) -0.011(4)
C2 0.043(5) 0.046(6) 0.040(5) -0.006(4) -0.012(4) 0.000(4)
C3 0.053(5) 0.042(6) 0.034(5) -0.002(4) -0.013(4) -0.009(4)
C4 0.049(6) 0.067(7) 0.052(6) -0.005(5) 0.004(5) -0.011(5)
C5 0.059(6) 0.049(6) 0.037(5) 0.005(4) -0.001(4) -0.005(5)
C6 0.072(7) 0.048(6) 0.050(6) -0.018(5) -0.021(5) 0.013(5)
C7 0.056(6) 0.049(6) 0.055(6) -0.004(5) -0.028(5) -0.014(5)
C8 0.054(6) 0.061(7) 0.066(7) -0.019(5) -0.037(5) 0.004(5)
C9 0.061(6) 0.073(8) 0.061(7) -0.019(6) -0.018(5) -0.018(6)
C10 0.051(5) 0.048(6) 0.052(6) -0.017(5) -0.020(4) 0.002(4)
C11 0.041(4) 0.031(4) 0.033(4) 0.003(3) -0.013(3) -0.010(3)
C12 0.038(5) 0.047(5) 0.050(5) 0.004(4) -0.010(4) -0.009(4)
C13 0.042(5) 0.067(7) 0.060(6) 0.003(5) -0.005(4) -0.021(5)
C14 0.053(6) 0.047(6) 0.059(6) 0.018(5) -0.023(5) -0.020(5)
C15 0.057(5) 0.030(5) 0.056(6) -0.004(4) -0.021(4) -0.012(4)
C16 0.045(5) 0.033(4) 0.033(4) 0.000(3) -0.009(3) -0.013(4)
C17 0.037(4) 0.037(5) 0.039(5) -0.006(4) -0.007(3) -0.006(4)
C18 0.041(5) 0.036(5) 0.043(5) -0.006(4) -0.008(4) -0.005(4)
C19 0.046(5) 0.047(5) 0.046(5) -0.013(4) -0.011(4) -0.004(4)
C20 0.056(6) 0.048(6) 0.042(5) -0.008(4) -0.012(4) -0.015(4)
C21 0.079(7) 0.047(6) 0.066(7) -0.001(5) -0.014(6) -0.014(5)
C22 0.088(9) 0.060(8) 0.071(8) 0.006(6) -0.002(7) -0.016(7)
C23 0.079(9) 0.125(13) 0.048(7) -0.002(7) 0.006(6) -0.047(9)
C24 0.050(6) 0.115(11) 0.075(8) 0.001(8) -0.008(6) -0.010(7)
C25 0.034(4) 0.044(5) 0.040(5) -0.006(4) -0.012(3) 0.001(4)
C26 0.075(7) 0.040(5) 0.043(5) 0.000(4) -0.022(5) -0.015(5)
C27 0.098(9) 0.058(7) 0.060(7) -0.030(6) -0.031(6) 0.012(6)
C28 0.082(8) 0.108(11) 0.042(6) 0.000(7) -0.018(6) 0.017(8)
C29 0.074(8) 0.138(14) 0.049(7) 0.041(8) -0.020(6) -0.036(8)
C30 0.067(7) 0.086(8) 0.050(6) 0.024(6) -0.029(5) -0.038(6)
C31 0.041(4) 0.030(4) 0.057(5) -0.002(4) -0.020(4) -0.007(3)
C32 0.074(7) 0.061(7) 0.088(9) -0.023(6) -0.041(7) 0.021(6)
C33 0.069(8) 0.088(10) 0.120(12) -0.028(9) -0.056(8) 0.027(7)
C34 0.039(5) 0.054(7) 0.140(12) -0.033(8) -0.028(7) 0.008(5)
C35 0.051(6) 0.082(9) 0.074(8) -0.027(7) -0.001(6) 0.013(6)
C36 0.051(6) 0.072(7) 0.051(6) -0.006(5) -0.017(5) 0.015(5)
O1 0.078(5) 0.065(5) 0.056(4) 0.003(4) 0.003(4) -0.028(4)
O2 0.071(5) 0.031(4) 0.079(5) -0.012(3) -0.028(4) 0.003(3)
O3 0.090(5) 0.044(5) 0.064(5) -0.005(3) -0.038(4) 0.000(4)
O4 0.052(5) 0.093(7) 0.088(6) -0.010(5) 0.009(4) -0.020(4)
O5 0.123(7) 0.041(5) 0.062(5) -0.011(4) -0.003(5) 0.002(4)
O6 0.124(7) 0.071(6) 0.051(5) -0.015(4) -0.039(5) 0.018(5)
O7 0.088(6) 0.040(4) 0.086(6) 0.002(4) -0.034(5) -0.014(4)
O8 0.105(6) 0.066(5) 0.103(7) -0.015(5) -0.070(6) 0.009(5)
O9 0.068(5) 0.167(11) 0.078(6) -0.043(6) 0.020(5) -0.049(6)
O10 0.076(5) 0.053(5) 0.092(6) -0.023(4) -0.037(4) 0.010(4)

loop_
_atom_site_label
_atom_site_type_symbol
_atom_site_fract_x
_atom_site_fract_y
_atom_site_fract_z
_atom_site_U_iso_or_equiv
_atom_site_thermal_displace_type
_atom_site_occupancy
_atom_site_calc_flag
_atom_site_refinement_flags
_atom_site_disorder_group
Os1 Os 0.55137(3) 0.19582(3) 0.26376(2) 0.03257(12) Uani 1 d . .
Os2 Os 0.61396(3) 0.24472(3) 0.04706(2) 0.03901(12) Uani 1 d . .
Os3 Os 0.35163(3) 0.22188(3) 0.16591(3) 0.04141(12) Uani 1 d . .
P1 P 0.7414(2) 0.2080(2) 0.2963(2) 0.0345(5) Uani 1 d . .
N1 N 0.5035(6) 0.3632(5) 0.3040(5) 0.036(2) Uani 1 d . .
N2 N 0.1521(8) 0.4398(8) 0.5460(6) 0.068(3) Uani 1 d . .
C1 C 0.4493(9) 0.1492(7) 0.3884(7) 0.045(2) Uani 1 d . .
C2 C 0.6068(8) 0.0503(8) 0.2462(6) 0.044(2) Uani 1 d . .
C3 C 0.5826(9) 0.3934(8) 0.0727(6) 0.043(2) Uani 1 d . .
C4 C 0.7910(10) 0.2582(9) -0.0040(8) 0.060(3) Uani 1 d . .
C5 C 0.6483(10) 0.0887(9) 0.0388(7) 0.053(2) Uani 1 d . .
C6 C 0.5601(10) 0.2751(8) -0.0727(8) 0.057(3) Uani 1 d . .
C7 C 0.3917(9) 0.0664(8) 0.1654(7) 0.050(2) Uani 1 d . .
C8 C 0.2700(10) 0.2353(9) 0.0619(8) 0.056(3) Uani 1 d . .
C9 C 0.2160(11) 0.2065(10) 0.2869(8) 0.062(3) Uani 1 d . .
C10 C 0.3232(9) 0.3784(8) 0.1683(7) 0.049(2) Uani 1 d . .
C11 C 0.8009(8) 0.3323(6) 0.2297(6) 0.035(2) Uani 1 d . .
C12 C 0.9295(8) 0.3383(8) 0.1798(7) 0.046(2) Uani 1 d . .
H12A H 0.9886(8) 0.2748(8) 0.1778(7) 0.056 Uiso 1 calc R .
C13 C 0.9737(9) 0.4346(9) 0.1328(8) 0.058(3) Uani 1 d . .
H13A H 1.0605(9) 0.4353(9) 0.0977(8) 0.069 Uiso 1 calc R .
C14 C 0.8892(9) 0.5285(8) 0.1382(7) 0.053(2) Uani 1 d . .
H14A H 0.9183(9) 0.5940(8) 0.1072(7) 0.063 Uiso 1 calc R .
C15 C 0.7605(9) 0.5269(7) 0.1897(7) 0.046(2) Uani 1 d . .
H15A H 0.7039(9) 0.5919(7) 0.1944(7) 0.055 Uiso 1 calc R .
C16 C 0.7138(8) 0.4305(7) 0.2343(6) 0.037(2) Uani 1 d . .
C17 C 0.5768(8) 0.4368(7) 0.2865(6) 0.038(2) Uani 1 d . .
H17A H 0.5370(8) 0.5028(7) 0.3102(6) 0.046 Uiso 1 calc R .
C18 C 0.3739(8) 0.3926(7) 0.3749(6) 0.041(2) Uani 1 d . .
H18A H 0.3148(8) 0.3458(7) 0.3714(6) 0.049 Uiso 1 calc R .
H18B H 0.3397(8) 0.4672(7) 0.3559(6) 0.049 Uiso 1 calc R .
C19 C 0.3824(8) 0.3807(8) 0.4802(7) 0.046(2) Uani 1 d . .
H19A H 0.4123(8) 0.4447(8) 0.4899(7) 0.055 Uiso 1 calc R .
H19B H 0.4456(8) 0.3182(8) 0.4900(7) 0.055 Uiso 1 calc R .
C20 C 0.2539(9) 0.3667(8) 0.5573(7) 0.048(2) Uani 1 d . .
C21 C 0.2406(12) 0.2841(9) 0.6347(8) 0.066(3) Uani 1 d . .
H21A H 0.3125(12) 0.2338(9) 0.6402(8) 0.079 Uiso 1 calc R .
C22 C 0.1263(13) 0.2746(10) 0.7025(10) 0.079(4) Uani 1 d . .
H22A H 0.1181(13) 0.2195(10) 0.7557(10) 0.095 Uiso 1 calc R .
C23 C 0.0258(13) 0.3453(13) 0.6916(9) 0.086(4) Uani 1 d . .
H23A H -0.0552(13) 0.3396(13) 0.7369(9) 0.104 Uiso 1 calc R .
C24 C 0.0397(11) 0.4272(12) 0.6142(9) 0.084(4) Uani 1 d . .
H24A H -0.0329(11) 0.4766(12) 0.6090(9) 0.101 Uiso 1 calc R .
C25 C 0.7279(8) 0.2214(7) 0.4246(6) 0.040(2) Uani 1 d . .
C26 C 0.7724(10) 0.3041(8) 0.4519(7) 0.051(2) Uani 1 d . .
H26A H 0.8136(10) 0.3556(8) 0.4034(7) 0.062 Uiso 1 calc R .
C27 C 0.7554(12) 0.3100(10) 0.5514(8) 0.070(3) Uani 1 d . .
H27A H 0.7882(12) 0.3641(10) 0.5692(8) 0.084 Uiso 1 calc R .
C28 C 0.6925(13) 0.2391(13) 0.6224(9) 0.082(4) Uani 1 d . .
H28A H 0.6789(13) 0.2465(13) 0.6890(9) 0.099 Uiso 1 calc R .
C29 C 0.6480(12) 0.1565(14) 0.5988(9) 0.090(5) Uani 1 d . .
H29A H 0.6074(12) 0.1059(14) 0.6486(9) 0.108 Uiso 1 calc R .
C30 C 0.6638(10) 0.1484(10) 0.4994(7) 0.065(3) Uani 1 d . .
H30A H 0.6311(10) 0.0933(10) 0.4829(7) 0.078 Uiso 1 calc R .
C31 C 0.8784(8) 0.1003(7) 0.2668(7) 0.041(2) Uani 1 d . .
C32 C 0.9428(11) 0.0497(9) 0.3329(10) 0.072(3) Uani 1 d . .
H32A H 0.9167(11) 0.0679(9) 0.3976(10) 0.087 Uiso 1 calc R .
C33 C 1.0481(12) -0.0294(11) 0.3033(11) 0.089(4) Uani 1 d . .
H33A H 1.0936(12) -0.0617(11) 0.3487(11) 0.107 Uiso 1 calc R .
C34 C 1.0877(10) -0.0615(9) 0.2112(11) 0.077(4) Uani 1 d . .
H34A H 1.1587(10) -0.1150(9) 0.1937(11) 0.092 Uiso 1 calc R .
C35 C 1.0219(10) -0.0146(10) 0.1451(9) 0.074(3) Uani 1 d . .
H35A H 1.0459(10) -0.0365(10) 0.0819(9) 0.089 Uiso 1 calc R .
C36 C 0.9179(9) 0.0668(9) 0.1725(8) 0.061(3) Uani 1 d . .
H36A H 0.8736(9) 0.0997(9) 0.1265(8) 0.073 Uiso 1 calc R .
O1 O 0.3853(7) 0.1110(6) 0.4654(5) 0.070(2) Uani 1 d . .
O2 O 0.6446(7) -0.0413(5) 0.2446(6) 0.060(2) Uani 1 d . .
O3 O 0.5734(8) 0.4841(6) 0.0788(6) 0.064(2) Uani 1 d . .
O4 O 0.8971(7) 0.2685(7) -0.0403(6) 0.083(3) Uani 1 d . .
O5 O 0.6748(9) -0.0010(6) 0.0293(6) 0.082(3) Uani 1 d . .
O6 O 0.5291(9) 0.2918(7) -0.1421(6) 0.082(3) Uani 1 d . .
O7 O 0.4094(8) -0.0259(6) 0.1641(6) 0.070(2) Uani 1 d . .
O8 O 0.2207(9) 0.2439(7) 0.0022(7) 0.084(3) Uani 1 d . .
O9 O 0.1376(8) 0.1990(10) 0.3600(7) 0.106(4) Uani 1 d . .
O10 O 0.2979(8) 0.4697(6) 0.1703(6) 0.072(2) Uani 1 d . .

loop_
_atom_type_symbol
_atom_type_description
_atom_type_scat_dispersion_real
_atom_type_scat_dispersion_imag
_atom_type_scat_source
C C 0.0033 0.0016 'International Tables Vol C Tables 4.2.6.8 and 6.1.1.4'
H H 0.0000 0.0000 'International Tables Vol C Tables 4.2.6.8 and 6.1.1.4'
N N 0.0061 0.0033 'International Tables Vol C Tables 4.2.6.8 and 6.1.1.4'
O O 0.0106 0.0060 'International Tables Vol C Tables 4.2.6.8 and 6.1.1.4'
P P 0.1023 0.0942 'International Tables Vol C Tables 4.2.6.8 and 6.1.1.4'
Os Os -1.2165 7.6030 'International Tables Vol C Tables 4.2.6.8 and 6.1.1.4'

loop_
_geom_angle_atom_site_label_1
_geom_angle_atom_site_label_2
_geom_angle_atom_site_label_3
_geom_angle
_geom_angle_site_symmetry_1
_geom_angle_site_symmetry_3
_geom_angle_publ_flag
C1 Os1 C2 87.3(4) . . ?
C1 Os1 N1 88.9(3) . . ?
C2 Os1 N1 170.2(3) . . ?
C1 Os1 P1 102.0(3) . . ?
C2 Os1 P1 90.6(3) . . ?
N1 Os1 P1 81.3(2) . . ?
C1 Os1 Os3 95.5(3) . . ?
C2 Os1 Os3 95.1(3) . . ?
N1 Os1 Os3 94.2(2) . . ?
P1 Os1 Os3 161.82(5) . . ?
C1 Os1 Os2 154.3(3) . . ?
C2 Os1 Os2 87.9(3) . . ?
N1 Os1 Os2 99.3(2) . . ?
P1 Os1 Os2 103.33(6) . . ?
Os3 Os1 Os2 59.77(2) . . ?
C4 Os2 C3 88.0(4) . . ?
C4 Os2 C6 101.4(5) . . ?
C3 Os2 C6 95.2(4) . . ?
C4 Os2 C5 92.0(4) . . ?
C3 Os2 C5 172.4(4) . . ?
C6 Os2 C5 92.2(4) . . ?
C4 Os2 Os3 167.9(3) . . ?
C3 Os2 Os3 89.0(3) . . ?
C6 Os2 Os3 90.6(3) . . ?
C5 Os2 Os3 89.4(3) . . ?
C4 Os2 Os1 108.6(3) . . ?
C3 Os2 Os1 84.4(3) . . ?
C6 Os2 Os1 150.0(3) . . ?
C5 Os2 Os1 88.4(3) . . ?
Os3 Os2 Os1 59.42(2) . . ?
C9 Os3 C8 105.1(5) . . ?
C9 Os3 C7 91.5(5) . . ?
C8 Os3 C7 91.3(4) . . ?
C9 Os3 C10 90.0(5) . . ?
C8 Os3 C10 92.1(4) . . ?
C7 Os3 C10 175.8(4) . . ?
C9 Os3 Os1 94.3(3) . . ?
C8 Os3 Os1 160.3(3) . . ?
C7 Os3 Os1 84.9(3) . . ?
C10 Os3 Os1 91.1(3) . . ?
C9 Os3 Os2 154.9(3) . . ?
C8 Os3 Os2 99.9(3) . . ?
C7 Os3 Os2 89.8(3) . . ?
C10 Os3 Os2 87.2(3) . . ?
Os1 Os3 Os2 60.80(2) . . ?
C11 P1 C25 102.5(4) . . ?
C11 P1 C31 105.6(4) . . ?
C25 P1 C31 102.2(4) . . ?
C11 P1 Os1 109.2(3) . . ?
C25 P1 Os1 115.9(3) . . ?
C31 P1 Os1 119.6(3) . . ?
C17 N1 C18 112.8(7) . . ?
C17 N1 Os1 129.5(6) . . ?
C18 N1 Os1 117.0(5) . . ?
C24 N2 C20 115.9(10) . . ?
O1 C1 Os1 174.4(8) . . ?
O2 C2 Os1 172.7(8) . . ?
O3 C3 Os2 172.9(8) . . ?
O4 C4 Os2 176.0(10) . . ?
O5 C5 Os2 175.9(9) . . ?
O6 C6 Os2 179.5(9) . . ?
O7 C7 Os3 176.4(8) . . ?
O8 C8 Os3 178.9(10) . . ?
O9 C9 Os3 177.9(10) . . ?
O10 C10 Os3 175.3(9) . . ?
C12 C11 C16 117.5(7) . . ?
C12 C11 P1 123.5(7) . . ?
C16 C11 P1 118.9(6) . . ?
C13 C12 C11 122.6(9) . . ?
C14 C13 C12 119.3(9) . . ?
C13 C14 C15 120.1(9) . . ?
C14 C15 C16 121.3(9) . . ?
C15 C16 C11 119.1(8) . . ?
C15 C16 C17 117.3(8) . . ?
C11 C16 C17 123.5(7) . . ?
N1 C17 C16 128.4(8) . . ?
N1 C18 C19 111.0(7) . . ?
C18 C19 C20 112.6(7) . . ?
N2 C20 C21 121.1(9) . . ?
N2 C20 C19 116.3(8) . . ?
C21 C20 C19 122.6(9) . . ?
C22 C21 C20 121.2(12) . . ?
C23 C22 C21 118.1(12) . . ?
C22 C23 C24 120.3(11) . . ?
N2 C24 C23 123.3(12) . . ?
C30 C25 C26 118.1(9) . . ?
C30 C25 P1 118.3(7) . . ?
C26 C25 P1 123.5(7) . . ?
C27 C26 C25 119.8(10) . . ?
C28 C27 C26 121.0(12) . . ?
C27 C28 C29 121.0(12) . . ?
C28 C29 C30 119.3(11) . . ?
C25 C30 C29 120.7(11) . . ?
C32 C31 C36 118.0(9) . . ?
C32 C31 P1 123.3(8) . . ?
C36 C31 P1 118.8(7) . . ?
C31 C32 C33 119.4(12) . . ?
C34 C33 C32 122.8(12) . . ?
C35 C34 C33 118.7(10) . . ?
C34 C35 C36 119.4(11) . . ?
C31 C36 C35 121.7(10) . . ?

loop_
_geom_bond_atom_site_label_1
_geom_bond_atom_site_label_2
_geom_bond_distance
_geom_bond_site_symmetry_2
_geom_bond_publ_flag
Os1 C1 1.845(9) . ?
Os1 C2 1.854(10) . ?
Os1 N1 2.204(7) . ?
Os1 P1 2.308(2) . ?
Os1 Os3 2.8829(6) . ?
Os1 Os2 2.9232(8) . ?
Os2 C4 1.882(10) . ?
Os2 C3 1.915(10) . ?
Os2 C6 1.927(11) . ?
Os2 C5 1.948(11) . ?
Os2 Os3 2.8933(7) . ?
Os3 C9 1.904(11) . ?
Os3 C8 1.922(9) . ?
Os3 C7 1.926(10) . ?
Os3 C10 1.942(10) . ?
P1 C11 1.808(8) . ?
P1 C25 1.817(9) . ?
P1 C31 1.823(9) . ?
N1 C17 1.283(10) . ?
N1 C18 1.491(10) . ?
N2 C24 1.330(13) . ?
N2 C20 1.343(13) . ?
C1 O1 1.182(11) . ?
C2 O2 1.153(11) . ?
C3 O3 1.144(11) . ?
C4 O4 1.141(11) . ?
C5 O5 1.133(12) . ?
C6 O6 1.115(12) . ?
C7 O7 1.144(12) . ?
C8 O8 1.121(11) . ?
C9 O9 1.128(13) . ?
C10 O10 1.134(12) . ?
C11 C12 1.381(11) . ?
C11 C16 1.413(11) . ?
C12 C13 1.376(13) . ?
C13 C14 1.358(14) . ?
C14 C15 1.379(13) . ?
C15 C16 1.381(11) . ?
C16 C17 1.451(11) . ?
C18 C19 1.509(12) . ?
C19 C20 1.515(12) . ?
C20 C21 1.372(14) . ?
C21 C22 1.34(2) . ?
C22 C23 1.31(2) . ?
C23 C24 1.37(2) . ?
C25 C30 1.384(13) . ?
C25 C26 1.386(13) . ?
C26 C27 1.380(14) . ?
C27 C28 1.34(2) . ?
C28 C29 1.36(2) . ?
C29 C30 1.39(2) . ?
C31 C32 1.351(14) . ?
C31 C36 1.388(13) . ?
C32 C33 1.39(2) . ?
C33 C34 1.35(2) . ?
C34 C35 1.35(2) . ?
C35 C36 1.389(14) . ?
